data_4030416
loop_
_publ_author_name
'Olbrich, Martin'
'Mayer, Peter'
'Trauner, Dirk'

_publ_section_title
;
 Synthetic Studies toward Polytwistane Hydrocarbon Nanorods.
;
_journal_issue 4
_journal_name_full 'The Journal of organic chemistry'
_journal_page_first 2042
_journal_page_last 2055
_journal_paper_doi 10.1021/jo502618g
_journal_volume 80
_journal_year 2015
_chemical_formula_moiety 'C24 H27 O3 P'
_chemical_formula_sum 'C24 H27 O3 P'
_chemical_formula_weight 394.443
_space_group_IT_number 2
_symmetry_cell_setting triclinic
_symmetry_Int_Tables_number 2
_symmetry_space_group_name_Hall '-P 1'
_symmetry_space_group_name_H-M 'P -1'
_atom_sites_solution_hydrogens geom
_atom_sites_solution_primary direct
_atom_sites_solution_secondary difmap
_audit_block_code C24H27O3P_qo101_trauner
_audit_creation_date
;
'Wed Jun 20 06:43:31 2012'
;
_audit_creation_method 'form98_non/compatible with shelxl97-2'
_audit_update_record 20-Jun-12
_cell_angle_alpha 90.040(4)
_cell_angle_beta 81.463(5)
_cell_angle_gamma 85.164(4)
_cell_formula_units_Z 2
_cell_length_a 7.2398(4)
_cell_length_b 9.5416(4)
_cell_length_c 14.6831(9)
_cell_measurement_reflns_used 3480
_cell_measurement_temperature 173(2)
_cell_measurement_theta_max 30.4391
_cell_measurement_theta_min 4.1584
_cell_volume 999.40(9)
_computing_cell_refinement
;
CrysAlisPro, Agilent Technologies,
Version 1.171.35.11 (release 16-05-2011 CrysAlis171 .NET)
(compiled May 16 2011,17:55:39)
;
_computing_data_collection
;
CrysAlisPro, Agilent Technologies,
Version 1.171.35.11 (release 16-05-2011 CrysAlis171 .NET)
(compiled May 16 2011,17:55:39)
;
_computing_data_reduction
;
CrysAlisPro, Agilent Technologies,
Version 1.171.35.11 (release 16-05-2011 CrysAlis171 .NET)
(compiled May 16 2011,17:55:39)
;
_computing_structure_refinement
;
Sheldrick, G. M. (2008).
<i>Acta Cryst.</i> A<b>64</b>, 112--122.
;
_computing_structure_solution
;
A. Altomare, M. C. Burla, M. Camalli, G. L. Cascarano, C. Giacovazzo, A.
Guagliardi, A. G. G. Moliterni, G. Polidori, R. Spagna: SIR97: a new tool for
crystal structure determination and refinement; J. Appl. Crystallogr. 1999,
32, 115-119.
;
_diffrn_ambient_temperature 173(2)
_diffrn_detector_area_resol_mean 15.9809
_diffrn_measured_fraction_theta_full 0.987
_diffrn_measured_fraction_theta_max 0.987
_diffrn_measurement_details
;
  1 omega -103.00  -47.00   1.0000   10.0000
omega____ theta____ kappa____ phi______ frames
    -      -28.6994  148.0000  154.0000 56

  2 omega  -80.00  -33.00   1.0000   10.0000
omega____ theta____ kappa____ phi______ frames
    -      -28.6994  179.0000 -150.0000 47

  3 omega    3.00   98.00   1.0000   10.0000
omega____ theta____ kappa____ phi______ frames
    -       29.7932   38.0000 -120.0000 95

  4 omega   34.00  103.00   1.0000   10.0000
omega____ theta____ kappa____ phi______ frames
    -       29.7932  179.0000   90.0000 69

  5 omega  -37.00   53.00   1.0000   10.0000
omega____ theta____ kappa____ phi______ frames
    -       29.7932  -38.0000   60.0000 90

  6 omega    4.00   40.00   1.0000   10.0000
omega____ theta____ kappa____ phi______ frames
    -       29.7932   77.0000   90.0000 36

;
_diffrn_measurement_device 'CCD camera on \k-goniostat'
_diffrn_measurement_device_type 'Oxford XCalibur'
_diffrn_measurement_method '\w scans'
_diffrn_orient_matrix_UB_11 0.0845636000
_diffrn_orient_matrix_UB_12 -0.0034490000
_diffrn_orient_matrix_UB_13 -0.0315713000
_diffrn_orient_matrix_UB_21 -0.0522372000
_diffrn_orient_matrix_UB_22 0.0103494000
_diffrn_orient_matrix_UB_23 -0.0370230000
_diffrn_orient_matrix_UB_31 0.0026965000
_diffrn_orient_matrix_UB_32 0.0738079000
_diffrn_orient_matrix_UB_33 0.0043780000
_diffrn_radiation_collimation '0.5 mm collimator'
_diffrn_radiation_monochromator graphite
_diffrn_radiation_source 'fine-focus sealed tube'
_diffrn_radiation_type MoK\a
_diffrn_radiation_wavelength 0.71073
_diffrn_reflns_av_R_equivalents 0.0169
_diffrn_reflns_av_sigmaI/netI 0.0345
_diffrn_reflns_limit_h_max 10
_diffrn_reflns_limit_h_min -10
_diffrn_reflns_limit_k_max 13
_diffrn_reflns_limit_k_min -13
_diffrn_reflns_limit_l_max 18
_diffrn_reflns_limit_l_min -20
_diffrn_reflns_number 8998
_diffrn_reflns_theta_full 30.50
_diffrn_reflns_theta_max 30.50
_diffrn_reflns_theta_min 4.17
_diffrn_source_current 40_mA
_diffrn_source_power 2.00_kW
_diffrn_source_type 'Spellman generator'
_diffrn_source_voltage 50_kV
_exptl_absorpt_coefficient_mu 0.160
_exptl_absorpt_correction_T_max 1.00000
_exptl_absorpt_correction_T_min 0.96932
_exptl_absorpt_correction_type multi-scan
_exptl_absorpt_process_details
;
CrysAlisPro, Agilent Technologies,
Version 1.171.35.11 (release 16-05-2011 CrysAlis171 .NET)
(compiled May 16 2011,17:55:39)
Empirical absorption correction using spherical harmonics,
 implemented in SCALE3 ABSPACK scaling algorithm.
;
_exptl_crystal_colour colourless
_exptl_crystal_density_diffrn 1.31078(12)
_exptl_crystal_density_method 'not measured'
_exptl_crystal_description block
_exptl_crystal_F_000 420
_exptl_crystal_size_max 0.40
_exptl_crystal_size_mid 0.30
_exptl_crystal_size_min 0.17
_refine_diff_density_max 0.402
_refine_diff_density_min -0.257
_refine_diff_density_rms 0.049
_refine_ls_extinction_method none
_refine_ls_goodness_of_fit_ref 1.046
_refine_ls_hydrogen_treatment mixed
_refine_ls_matrix_type full
_refine_ls_number_parameters 258
_refine_ls_number_reflns 6024
_refine_ls_number_restraints 0
_refine_ls_restrained_S_all 1.046
_refine_ls_R_factor_all 0.0505
_refine_ls_R_factor_gt 0.0401
_refine_ls_shift/su_max 0.001
_refine_ls_shift/su_mean 0.000
_refine_ls_structure_factor_coef Fsqd
_refine_ls_weighting_details 'calc w=1/[\s^2^(Fo^2^)+(0.0485P)^2^+0.2722P] where P=(Fo^2^+2Fc^2^)/3'
_refine_ls_weighting_scheme calc
_refine_ls_wR_factor_gt 0.1002
_refine_ls_wR_factor_ref 0.1090
_reflns_number_gt 5051
_reflns_number_total 6024
_reflns_threshold_expression >2sigma(I)
_cod_data_source_file jo502618g_si_002.cif
_cod_data_source_block compound39
_cod_depositor_comments 'Adding full bibliography for 4030407--4030418.cif.'
_cod_database_code 4030416

loop_
_symmetry_equiv_pos_as_xyz
'x, y, z'
'-x, -y, -z'

loop_
_atom_site_label
_atom_site_type_symbol
_atom_site_fract_x
_atom_site_fract_y
_atom_site_fract_z
_atom_site_U_iso_or_equiv
_atom_site_adp_type
_atom_site_occupancy
_atom_site_symmetry_multiplicity
_atom_site_calc_flag
_atom_site_refinement_flags
P1 P 0.61603(4) 0.38496(3) 0.23514(2) 0.01884(8) Uani 1 1 d .
O1 O 0.42088(12) 0.44685(9) 0.22890(6) 0.02515(18) Uani 1 1 d .
O2 O 0.59983(13) 0.22425(9) 0.38444(6) 0.02461(18) Uani 1 1 d .
O3 O 0.27753(13) 0.20791(10) 0.31713(7) 0.02732(19) Uani 1 1 d .
H3 H 0.287(3) 0.293(2) 0.2958(14) 0.051(6) Uiso 1 1 d .
C1 C 0.73423(17) 0.49007(12) 0.30710(8) 0.0212(2) Uani 1 1 d .
C2 C 0.92597(18) 0.50759(13) 0.28898(9) 0.0263(2) Uani 1 1 d .
H2 H 1.0004 0.4639 0.2362 0.032 Uiso 1 1 calc R
C3 C 1.0079(2) 0.58865(16) 0.34793(10) 0.0350(3) Uani 1 1 d .
H3A H 1.1385 0.5994 0.3359 0.042 Uiso 1 1 calc R
C4 C 0.8987(2) 0.65401(17) 0.42455(11) 0.0397(3) Uani 1 1 d .
H4 H 0.9550 0.7099 0.4646 0.048 Uiso 1 1 calc R
C5 C 0.7083(2) 0.63826(16) 0.44300(10) 0.0362(3) Uani 1 1 d .
H5 H 0.6343 0.6833 0.4954 0.043 Uiso 1 1 calc R
C6 C 0.62615(19) 0.55636(14) 0.38452(9) 0.0285(3) Uani 1 1 d .
H6 H 0.4957 0.5453 0.3972 0.034 Uiso 1 1 calc R
C7 C 0.76301(16) 0.36518(12) 0.12454(8) 0.0196(2) Uani 1 1 d .
C8 C 0.69489(17) 0.42935(13) 0.04952(8) 0.0235(2) Uani 1 1 d .
H8 H 0.5786 0.4853 0.0586 0.028 Uiso 1 1 calc R
C9 C 0.79694(19) 0.41182(14) -0.03899(8) 0.0261(2) Uani 1 1 d .
H9 H 0.7500 0.4554 -0.0900 0.031 Uiso 1 1 calc R
C10 C 0.96666(19) 0.33069(13) -0.05186(8) 0.0265(2) Uani 1 1 d .
H10 H 1.0357 0.3180 -0.1120 0.032 Uiso 1 1 calc R
C11 C 1.03684(18) 0.26741(13) 0.02295(9) 0.0259(2) Uani 1 1 d .
H11 H 1.1540 0.2126 0.0137 0.031 Uiso 1 1 calc R
C12 C 0.93617(17) 0.28430(13) 0.11082(8) 0.0229(2) Uani 1 1 d .
H12 H 0.9844 0.2412 0.1617 0.028 Uiso 1 1 calc R
C13 C 0.61320(16) 0.20706(12) 0.28702(7) 0.0189(2) Uani 1 1 d .
H13 H 0.7316 0.1488 0.2626 0.023 Uiso 1 1 calc R
C14 C 0.44045(16) 0.12875(12) 0.26983(8) 0.0208(2) Uani 1 1 d .
C15 C 0.41852(18) 0.09916(13) 0.16684(8) 0.0247(2) Uani 1 1 d .
H15 H 0.3606 0.1839 0.1383 0.030 Uiso 1 1 calc R
C16 C 0.61347(19) 0.05694(14) 0.11845(9) 0.0290(3) Uani 1 1 d .
H16 H 0.6697 0.1018 0.0649 0.035 Uiso 1 1 calc R
C17 C 0.6986(2) -0.04975(15) 0.15865(10) 0.0334(3) Uani 1 1 d .
H17 H 0.8288 -0.0774 0.1438 0.040 Uiso 1 1 calc R
C18 C 0.5693(2) -0.12325(14) 0.23018(10) 0.0329(3) Uani 1 1 d .
H18 H 0.6362 -0.2065 0.2560 0.039 Uiso 1 1 calc R
C19 C 0.4220(2) -0.16811(15) 0.17105(11) 0.0388(3) Uani 1 1 d .
H19A H 0.4825 -0.2003 0.1088 0.047 Uiso 1 1 calc R
H19B H 0.3508 -0.2440 0.2010 0.047 Uiso 1 1 calc R
C20 C 0.2937(2) -0.03123(15) 0.16653(10) 0.0320(3) Uani 1 1 d .
H20 H 0.2315 -0.0310 0.1101 0.038 Uiso 1 1 calc R
C21 C 0.1484(2) -0.03380(17) 0.25368(10) 0.0362(3) Uani 1 1 d .
H21A H 0.0627 -0.1078 0.2481 0.043 Uiso 1 1 calc R
H21B H 0.0732 0.0580 0.2631 0.043 Uiso 1 1 calc R
C22 C 0.2575(2) -0.06472(16) 0.33579(10) 0.0343(3) Uani 1 1 d .
H22A H 0.1945 -0.0108 0.3910 0.041 Uiso 1 1 calc R
H22B H 0.2607 -0.1661 0.3503 0.041 Uiso 1 1 calc R
C23 C 0.45838(19) -0.02171(13) 0.30920(9) 0.0262(2) Uani 1 1 d .
H23 H 0.5252 -0.0232 0.3641 0.031 Uiso 1 1 calc R
C24 C 0.7708(2) 0.18641(18) 0.41885(10) 0.0380(3) Uani 1 1 d .
H24A H 0.8052 0.0855 0.4087 0.057 Uiso 1 1 calc R
H24B H 0.7546 0.2081 0.4849 0.057 Uiso 1 1 calc R
H24C H 0.8701 0.2396 0.3866 0.057 Uiso 1 1 calc R

loop_
_atom_site_aniso_label
_atom_site_aniso_U_11
_atom_site_aniso_U_22
_atom_site_aniso_U_33
_atom_site_aniso_U_23
_atom_site_aniso_U_13
_atom_site_aniso_U_12
P1 0.01949(14) 0.02077(14) 0.01542(14) 0.00016(10) -0.00109(10) 0.00045(10)
O1 0.0211(4) 0.0270(4) 0.0261(4) 0.0027(3) -0.0021(3) 0.0026(3)
O2 0.0303(5) 0.0305(4) 0.0131(4) -0.0006(3) -0.0031(3) -0.0033(4)
O3 0.0221(4) 0.0286(5) 0.0290(5) 0.0014(4) 0.0025(4) 0.0002(3)
C1 0.0243(5) 0.0204(5) 0.0180(5) -0.0005(4) -0.0005(4) -0.0017(4)
C2 0.0261(6) 0.0282(6) 0.0233(6) -0.0034(5) 0.0011(5) -0.0038(5)
C3 0.0305(7) 0.0403(7) 0.0350(7) -0.0060(6) -0.0030(6) -0.0112(6)
C4 0.0449(9) 0.0434(8) 0.0322(7) -0.0123(6) -0.0050(6) -0.0136(7)
C5 0.0429(8) 0.0384(7) 0.0252(7) -0.0115(5) 0.0033(6) -0.0065(6)
C6 0.0297(6) 0.0297(6) 0.0238(6) -0.0046(5) 0.0037(5) -0.0031(5)
C7 0.0221(5) 0.0215(5) 0.0150(5) 0.0005(4) -0.0023(4) -0.0012(4)
C8 0.0234(5) 0.0281(6) 0.0191(5) 0.0021(4) -0.0048(4) 0.0006(4)
C9 0.0313(6) 0.0312(6) 0.0161(5) 0.0027(4) -0.0051(5) -0.0025(5)
C10 0.0328(6) 0.0290(6) 0.0164(5) -0.0019(4) 0.0006(5) -0.0021(5)
C11 0.0258(6) 0.0278(6) 0.0215(6) -0.0016(4) 0.0010(5) 0.0037(5)
C12 0.0249(6) 0.0254(5) 0.0174(5) 0.0018(4) -0.0022(4) 0.0023(4)
C13 0.0213(5) 0.0222(5) 0.0128(5) -0.0009(4) -0.0022(4) -0.0002(4)
C14 0.0210(5) 0.0227(5) 0.0186(5) 0.0005(4) -0.0035(4) -0.0009(4)
C15 0.0298(6) 0.0264(6) 0.0198(5) 0.0023(4) -0.0092(5) -0.0032(5)
C16 0.0344(7) 0.0328(6) 0.0201(6) -0.0079(5) -0.0043(5) -0.0041(5)
C17 0.0359(7) 0.0322(7) 0.0317(7) -0.0134(5) -0.0073(6) 0.0040(5)
C18 0.0447(8) 0.0216(6) 0.0344(7) -0.0024(5) -0.0152(6) 0.0018(5)
C19 0.0559(9) 0.0283(7) 0.0364(8) -0.0029(6) -0.0173(7) -0.0099(6)
C20 0.0395(7) 0.0332(7) 0.0281(7) 0.0041(5) -0.0160(6) -0.0117(6)
C21 0.0360(7) 0.0410(8) 0.0360(8) 0.0101(6) -0.0130(6) -0.0160(6)
C22 0.0416(8) 0.0345(7) 0.0305(7) 0.0108(5) -0.0114(6) -0.0148(6)
C23 0.0341(6) 0.0239(5) 0.0227(6) 0.0037(4) -0.0102(5) -0.0041(5)
C24 0.0412(8) 0.0528(9) 0.0239(6) 0.0070(6) -0.0160(6) -0.0067(7)

loop_
_atom_type_symbol
_atom_type_description
_atom_type_scat_dispersion_real
_atom_type_scat_dispersion_imag
_atom_type_scat_source
C C 0.0033 0.0016 'International Tables Vol C Tables 4.2.6.8 and 6.1.1.4'
H H 0.0000 0.0000 'International Tables Vol C Tables 4.2.6.8 and 6.1.1.4'
O O 0.0106 0.0060 'International Tables Vol C Tables 4.2.6.8 and 6.1.1.4'
P P 0.1023 0.0942 'International Tables Vol C Tables 4.2.6.8 and 6.1.1.4'

loop_
_geom_angle_atom_site_label_1
_geom_angle_atom_site_label_2
_geom_angle_atom_site_label_3
_geom_angle
O1 P1 C7 113.13(5)
O1 P1 C1 112.19(5)
C7 P1 C1 107.05(5)
O1 P1 C13 111.03(5)
C7 P1 C13 106.72(5)
C1 P1 C13 106.32(5)
C24 O2 C13 113.77(10)
C14 O3 H3 103.9(13)
C2 C1 C6 119.22(11)
C2 C1 P1 123.31(9)
C6 C1 P1 117.47(9)
C3 C2 C1 120.18(12)
C3 C2 H2 119.9
C1 C2 H2 119.9
C2 C3 C4 119.97(13)
C2 C3 H3A 120.0
C4 C3 H3A 120.0
C5 C4 C3 120.44(13)
C5 C4 H4 119.8
C3 C4 H4 119.8
C4 C5 C6 119.74(13)
C4 C5 H5 120.1
C6 C5 H5 120.1
C5 C6 C1 120.44(13)
C5 C6 H6 119.8
C1 C6 H6 119.8
C8 C7 C12 119.49(11)
C8 C7 P1 117.37(9)
C12 C7 P1 123.08(9)
C7 C8 C9 120.33(11)
C7 C8 H8 119.8
C9 C8 H8 119.8
C10 C9 C8 119.69(11)
C10 C9 H9 120.2
C8 C9 H9 120.2
C9 C10 C11 120.35(11)
C9 C10 H10 119.8
C11 C10 H10 119.8
C12 C11 C10 120.20(11)
C12 C11 H11 119.9
C10 C11 H11 119.9
C11 C12 C7 119.93(11)
C11 C12 H12 120.0
C7 C12 H12 120.0
O2 C13 C14 106.55(9)
O2 C13 P1 107.81(7)
C14 C13 P1 113.13(8)
O2 C13 H13 109.8
C14 C13 H13 109.8
P1 C13 H13 109.8
O3 C14 C23 110.36(10)
O3 C14 C13 106.80(9)
C23 C14 C13 109.19(9)
O3 C14 C15 111.07(10)
C23 C14 C15 102.26(9)
C13 C14 C15 117.08(9)
C16 C15 C14 105.58(10)
C16 C15 C20 109.29(11)
C14 C15 C20 107.17(10)
C16 C15 H15 111.5
C14 C15 H15 111.5
C20 C15 H15 111.5
C17 C16 C15 112.84(13)
C17 C16 H16 123.6
C15 C16 H16 123.6
C16 C17 C18 113.92(13)
C16 C17 H17 123.0
C18 C17 H17 123.0
C17 C18 C19 100.70(12)
C17 C18 C23 113.95(11)
C19 C18 C23 106.53(12)
C17 C18 H18 111.7
C19 C18 H18 111.7
C23 C18 H18 111.7
C20 C19 C18 102.88(11)
C20 C19 H19A 111.2
C18 C19 H19A 111.2
C20 C19 H19B 111.2
C18 C19 H19B 111.2
H19A C19 H19B 109.1
C21 C20 C19 104.14(12)
C21 C20 C15 111.99(11)
C19 C20 C15 108.36(11)
C21 C20 H20 110.7
C19 C20 H20 110.7
C15 C20 H20 110.7
C20 C21 C22 107.27(12)
C20 C21 H21A 110.3
C22 C21 H21A 110.3
C20 C21 H21B 110.3
C22 C21 H21B 110.3
H21A C21 H21B 108.5
C23 C22 C21 108.61(11)
C23 C22 H22A 110.0
C21 C22 H22A 110.0
C23 C22 H22B 110.0
C21 C22 H22B 110.0
H22A C22 H22B 108.3
C22 C23 C14 106.58(10)
C22 C23 C18 109.99(11)
C14 C23 C18 108.05(10)
C22 C23 H23 110.7
C14 C23 H23 110.7
C18 C23 H23 110.7
O2 C24 H24A 109.5
O2 C24 H24B 109.5
H24A C24 H24B 109.5
O2 C24 H24C 109.5
H24A C24 H24C 109.5
H24B C24 H24C 109.5

loop_
_geom_bond_atom_site_label_1
_geom_bond_atom_site_label_2
_geom_bond_distance
P1 O1 1.5004(9)
P1 C7 1.8050(12)
P1 C1 1.8072(12)
P1 C13 1.8615(11)
O2 C24 1.4240(17)
O2 C13 1.4278(13)
O3 C14 1.4317(15)
O3 H3 0.88(2)
C1 C2 1.3983(17)
C1 C6 1.3986(17)
C2 C3 1.3884(18)
C2 H2 0.9500
C3 C4 1.390(2)
C3 H3A 0.9500
C4 C5 1.386(2)
C4 H4 0.9500
C5 C6 1.3897(19)
C5 H5 0.9500
C6 H6 0.9500
C7 C8 1.3938(16)
C7 C12 1.4033(16)
C8 C9 1.3988(17)
C8 H8 0.9500
C9 C10 1.3839(18)
C9 H9 0.9500
C10 C11 1.3944(18)
C10 H10 0.9500
C11 C12 1.3865(16)
C11 H11 0.9500
C12 H12 0.9500
C13 C14 1.5611(16)
C13 H13 1.0000
C14 C23 1.5505(16)
C14 C15 1.5717(17)
C15 C16 1.5050(19)
C15 C20 1.5986(18)
C15 H15 1.0000
C16 C17 1.329(2)
C16 H16 0.9500
C17 C18 1.514(2)
C17 H17 0.9500
C18 C19 1.557(2)
C18 C23 1.587(2)
C18 H18 1.0000
C19 C20 1.545(2)
C19 H19A 0.9900
C19 H19B 0.9900
C20 C21 1.533(2)
C20 H20 1.0000
C21 C22 1.552(2)
C21 H21A 0.9900
C21 H21B 0.9900
C22 C23 1.5387(19)
C22 H22A 0.9900
C22 H22B 0.9900
C23 H23 1.0000
C24 H24A 0.9800
C24 H24B 0.9800
C24 H24C 0.9800

loop_
_geom_hbond_atom_site_label_D
_geom_hbond_atom_site_label_H
_geom_hbond_atom_site_label_A
_geom_hbond_distance_DH
_geom_hbond_distance_HA
_geom_hbond_distance_DA
_geom_hbond_angle_DHA
O3 H3 O1 0.88(2) 2.00(2) 2.8208(13) 154.7(19)

loop_
_geom_torsion_atom_site_label_1
_geom_torsion_atom_site_label_2
_geom_torsion_atom_site_label_3
_geom_torsion_atom_site_label_4
_geom_torsion
O1 P1 C1 C2 -144.21(10)
C7 P1 C1 C2 -19.54(12)
C13 P1 C1 C2 94.25(11)
O1 P1 C1 C6 35.82(11)
C7 P1 C1 C6 160.49(10)
C13 P1 C1 C6 -85.72(11)
C6 C1 C2 C3 0.72(19)
P1 C1 C2 C3 -179.25(11)
C1 C2 C3 C4 -0.8(2)
C2 C3 C4 C5 0.4(3)
C3 C4 C5 C6 0.1(3)
C4 C5 C6 C1 -0.2(2)
C2 C1 C6 C5 -0.2(2)
P1 C1 C6 C5 179.73(11)
O1 P1 C7 C8 10.78(11)
C1 P1 C7 C8 -113.32(10)
C13 P1 C7 C8 133.17(9)
O1 P1 C7 C12 -166.48(9)
C1 P1 C7 C12 69.42(11)
C13 P1 C7 C12 -44.09(11)
C12 C7 C8 C9 0.87(18)
P1 C7 C8 C9 -176.49(9)
C7 C8 C9 C10 -0.23(19)
C8 C9 C10 C11 -0.49(19)
C9 C10 C11 C12 0.58(19)
C10 C11 C12 C7 0.07(19)
C8 C7 C12 C11 -0.79(18)
P1 C7 C12 C11 176.41(10)
C24 O2 C13 C14 133.01(11)
C24 O2 C13 P1 -105.27(10)
O1 P1 C13 O2 -89.58(8)
C7 P1 C13 O2 146.72(7)
C1 P1 C13 O2 32.70(9)
O1 P1 C13 C14 27.97(9)
C7 P1 C13 C14 -95.73(9)
C1 P1 C13 C14 150.25(8)
O2 C13 C14 O3 53.49(11)
P1 C13 C14 O3 -64.79(10)
O2 C13 C14 C23 -65.85(11)
P1 C13 C14 C23 175.87(8)
O2 C13 C14 C15 178.66(9)
P1 C13 C14 C15 60.38(12)
O3 C14 C15 C16 163.18(10)
C23 C14 C15 C16 -79.10(11)
C13 C14 C15 C16 40.17(13)
O3 C14 C15 C20 -80.40(12)
C23 C14 C15 C20 37.33(12)
C13 C14 C15 C20 156.59(10)
C14 C15 C16 C17 54.58(14)
C20 C15 C16 C17 -60.39(14)
C15 C16 C17 C18 12.09(16)
C16 C17 C18 C19 57.71(14)
C16 C17 C18 C23 -55.91(16)
C17 C18 C19 C20 -79.78(13)
C23 C18 C19 C20 39.36(14)
C18 C19 C20 C21 -86.56(13)
C18 C19 C20 C15 32.82(15)
C16 C15 C20 C21 146.64(11)
C14 C15 C20 C21 32.70(14)
C16 C15 C20 C19 32.33(14)
C14 C15 C20 C19 -81.62(13)
C19 C20 C21 C22 49.63(14)
C15 C20 C21 C22 -67.25(15)
C20 C21 C22 C23 22.97(16)
C21 C22 C23 C14 48.95(15)
C21 C22 C23 C18 -67.95(14)
O3 C14 C23 C22 34.81(13)
C13 C14 C23 C22 151.92(10)
C15 C14 C23 C22 -83.41(12)
O3 C14 C23 C18 152.99(10)
C13 C14 C23 C18 -89.90(11)
C15 C14 C23 C18 34.76(12)
C17 C18 C23 C22 141.89(12)
C19 C18 C23 C22 31.79(14)
C17 C18 C23 C14 25.91(15)
C19 C18 C23 C14 -84.19(12)
